data_4347329
loop_
_publ_author_name
'Mohapatra, Chandrajeet'
'Samuel, Prinson P.'
'Li, Bin'
'Niep\"otter, Benedikt'
'Sch\"urmann, Christian J'
'Herbst-Irmer, Regine'
'Stalke, Dietmar'
'Maity, Bholanath'
'Koley, Debasis'
'Roesky, Herbert W.'

_publ_section_title
;
 Insertion of Cyclic Alkyl(amino) Carbene into the Si-H Bonds of
 Hydrochlorosilanes.
;
_journal_issue 5
_journal_name_full 'Inorganic chemistry'
_journal_page_first 1953
_journal_page_last 1955
_journal_paper_doi 10.1021/acs.inorgchem.6b00024
_journal_volume 55
_journal_year 2016
_chemical_formula_moiety '2(C35 H58 Cl2 N2 Si2), C7 H8'
_chemical_formula_sum 'C38.5 H62 Cl2 N2 Si2'
_chemical_formula_weight 679.98
_space_group_crystal_system monoclinic
_space_group_IT_number 14
_space_group_name_Hall '-P 2ybc'
_space_group_name_H-M_alt 'P 1 21/c 1'
_atom_sites_solution_hydrogens mixed
_audit_creation_method SHELXL-2014/7
_cell_angle_alpha 90
_cell_angle_beta 118.24(2)
_cell_angle_gamma 90
_cell_formula_units_Z 4
_cell_length_a 19.688(3)
_cell_length_b 11.024(2)
_cell_length_c 20.330(3)
_cell_measurement_temperature 100(2)
_cell_volume 3887.2(13)
_computing_data_collection 'APEX2 v2012.2'
_computing_molecular_graphics 'XSHELL in SHELXTL97'
_computing_publication_material 'XSHELL in SHELXTL97'
_computing_structure_refinement 'SHELXL-2014/7 (Sheldrick, 2014)'
_computing_structure_solution 'SHELXT (G.M.Sheldrick,Acta Cryst.(2015)A71,3-8)'
_diffrn_ambient_temperature 100(2)
_diffrn_measured_fraction_theta_full 1.000
_diffrn_measured_fraction_theta_max 1.000
_diffrn_measurement_device_type 'Bruker Smart APEX II Quazar'
_diffrn_measurement_method 'omega scans'
_diffrn_radiation_type MoK\a
_diffrn_radiation_wavelength 0.71073
_diffrn_reflns_av_R_equivalents 0.0340
_diffrn_reflns_av_unetI/netI 0.0187
_diffrn_reflns_Laue_measured_fraction_full 1.000
_diffrn_reflns_Laue_measured_fraction_max 1.000
_diffrn_reflns_limit_h_max 26
_diffrn_reflns_limit_h_min -26
_diffrn_reflns_limit_k_max 14
_diffrn_reflns_limit_k_min -14
_diffrn_reflns_limit_l_max 27
_diffrn_reflns_limit_l_min -27
_diffrn_reflns_number 84942
_diffrn_reflns_point_group_measured_fraction_full 1.000
_diffrn_reflns_point_group_measured_fraction_max 1.000
_diffrn_reflns_theta_full 25.242
_diffrn_reflns_theta_max 28.695
_diffrn_reflns_theta_min 1.174
_diffrn_source 'INCOATEC Microsource'
_exptl_absorpt_coefficient_mu 0.257
_exptl_absorpt_correction_T_max 0.7458
_exptl_absorpt_correction_T_min 0.7198
_exptl_absorpt_correction_type multi-scan
_exptl_absorpt_process_details SADABS-2014/4
_exptl_crystal_colour colorless
_exptl_crystal_density_diffrn 1.162
_exptl_crystal_description block
_exptl_crystal_F_000 1476
_exptl_crystal_size_max 0.190
_exptl_crystal_size_mid 0.110
_exptl_crystal_size_min 0.100
_refine_diff_density_max 0.419
_refine_diff_density_min -0.248
_refine_diff_density_rms 0.047
_refine_ls_extinction_method none
_refine_ls_goodness_of_fit_ref 1.036
_refine_ls_hydrogen_treatment mixed
_refine_ls_matrix_type full
_refine_ls_number_parameters 452
_refine_ls_number_reflns 10040
_refine_ls_number_restraints 50
_refine_ls_restrained_S_all 1.034
_refine_ls_R_factor_all 0.0367
_refine_ls_R_factor_gt 0.0307
_refine_ls_shift/su_max 0.001
_refine_ls_shift/su_mean 0.000
_refine_ls_structure_factor_coef Fsqd
_refine_ls_weighting_details 'w=1/[\s^2^(Fo^2^)+(0.0390P)^2^+1.8046P] where P=(Fo^2^+2Fc^2^)/3'
_refine_ls_weighting_scheme calc
_refine_ls_wR_factor_gt 0.0794
_refine_ls_wR_factor_ref 0.0839
_reflns_Friedel_coverage 0.000
_reflns_number_gt 8796
_reflns_number_total 10040
_reflns_threshold_expression 'I > 2\s(I)'
_cod_data_source_file ic6b00024_si_002.cif
_cod_data_source_block p21_c_a
_cod_original_sg_symbol_H-M 'P 21/c'
_cod_original_formula_sum 'C38.50 H62 Cl2 N2 Si2'
_cod_database_code 4347329
_shelx_shelxl_version_number 2014/7
_shelx_space_group_comment
;
The symmetry employed for this shelxl refinement is uniquely defined
by the following loop, which should always be used as a source of
symmetry information in preference to the above space-group names.
They are only intended as comments.
;
_shelx_estimated_absorpt_t_min 0.953
_shelx_estimated_absorpt_t_max 0.975

loop_
_space_group_symop_operation_xyz
'x, y, z'
'-x, y+1/2, -z+1/2'
'-x, -y, -z'
'x, -y-1/2, z-1/2'

loop_
_atom_site_label
_atom_site_type_symbol
_atom_site_fract_x
_atom_site_fract_y
_atom_site_fract_z
_atom_site_U_iso_or_equiv
_atom_site_adp_type
_atom_site_occupancy
_atom_site_site_symmetry_order
_atom_site_calc_flag
_atom_site_refinement_flags_posn
_atom_site_refinement_flags_adp
_atom_site_refinement_flags_occupancy
_atom_site_disorder_assembly
_atom_site_disorder_group
C1 C 0.31409(6) 0.01981(9) 0.56211(6) 0.01280(19) Uani 1 1 d . . . . .
H1 H 0.2740(8) 0.0239(13) 0.5783(8) 0.015 Uiso 1 1 d . U . . .
Si1 Si 0.25553(2) 0.05766(3) 0.45779(2) 0.01145(6) Uani 1 1 d . . . . .
C2 C 0.35906(6) -0.10377(10) 0.59073(6) 0.0158(2) Uani 1 1 d . . . . .
Si2 Si 0.09586(2) 0.04859(3) 0.31980(2) 0.01671(7) Uani 1 1 d . . . . .
C4 C 0.45112(6) 0.06578(10) 0.64648(6) 0.0168(2) Uani 1 1 d . . . . .
C3 C 0.43372(7) -0.06389(10) 0.65974(6) 0.0186(2) Uani 1 1 d . . . . .
H3A H 0.4270 -0.0677 0.7050 0.022 Uiso 1 1 calc R U . . .
H3B H 0.4768 -0.1181 0.6670 0.022 Uiso 1 1 calc R U . . .
C5 C 0.37676(7) -0.16880(11) 0.53388(7) 0.0213(2) Uani 1 1 d . . . . .
H5A H 0.3284 -0.1949 0.4912 0.032 Uiso 1 1 calc R U . . .
H5B H 0.4092 -0.2398 0.5574 0.032 Uiso 1 1 calc R U . . .
H5C H 0.4040 -0.1132 0.5167 0.032 Uiso 1 1 calc R U . . .
C6 C 0.31572(7) -0.19396(11) 0.61477(7) 0.0223(2) Uani 1 1 d . . . . .
H6A H 0.2689 -0.2212 0.5708 0.033 Uiso 1 1 calc R U . . .
H6B H 0.3017 -0.1544 0.6498 0.033 Uiso 1 1 calc R U . . .
H6C H 0.3488 -0.2640 0.6391 0.033 Uiso 1 1 calc R U . . .
C23 C 0.19644(7) -0.35675(11) 0.37085(7) 0.0212(2) Uani 1 1 d . . . . .
H23 H 0.2171 -0.4092 0.3477 0.025 Uiso 1 1 calc R U . . .
C7 C 0.50028(7) 0.06948(12) 0.60598(7) 0.0238(3) Uani 1 1 d . . . . .
H7A H 0.4700 0.0383 0.5551 0.036 Uiso 1 1 calc R U . . .
H7B H 0.5463 0.0192 0.6331 0.036 Uiso 1 1 calc R U . . .
H7C H 0.5158 0.1533 0.6040 0.036 Uiso 1 1 calc R U . . .
C24 C 0.16336(8) -0.40641(11) 0.41142(8) 0.0257(3) Uani 1 1 d . . . . .
H24 H 0.1626 -0.4919 0.4171 0.031 Uiso 1 1 calc R U . . .
C8 C 0.49545(7) 0.13281(12) 0.72115(7) 0.0243(3) Uani 1 1 d . . . . .
H8A H 0.5034 0.2175 0.7117 0.036 Uiso 1 1 calc R U . . .
H8B H 0.5455 0.0936 0.7509 0.036 Uiso 1 1 calc R U . . .
H8C H 0.4657 0.1301 0.7485 0.036 Uiso 1 1 calc R U . . .
C25 C 0.13130(7) -0.33078(11) 0.44374(7) 0.0227(2) Uani 1 1 d . . . . .
H25 H 0.1069 -0.3654 0.4699 0.027 Uiso 1 1 calc R U . . .
C9 C 0.35163(6) 0.23054(10) 0.62183(6) 0.0139(2) Uani 1 1 d . . . . .
C10 C 0.31769(6) 0.23398(10) 0.66985(6) 0.0161(2) Uani 1 1 d . . . . .
C21 C 0.17139(6) -0.15460(10) 0.40007(6) 0.01309(19) Uani 1 1 d . . . . .
C11 C 0.29883(7) 0.34623(11) 0.68900(7) 0.0210(2) Uani 1 1 d . . . . .
H11 H 0.2756 0.3484 0.7207 0.025 Uiso 1 1 calc R U . . .
C14 C 0.36808(6) 0.34164(10) 0.59698(6) 0.0157(2) Uani 1 1 d . . . . .
C13 C 0.34797(7) 0.45081(11) 0.61771(7) 0.0207(2) Uani 1 1 d . . . . .
H13 H 0.3584 0.5249 0.6004 0.025 Uiso 1 1 calc R U . . .
C18 C 0.40821(7) 0.34851(11) 0.54882(6) 0.0184(2) Uani 1 1 d . . . . .
H18 H 0.4138 0.2641 0.5340 0.022 Uiso 1 1 calc R U . . .
C17 C 0.21260(8) 0.10327(12) 0.66904(8) 0.0263(3) Uani 1 1 d . . . . .
H17A H 0.1896 0.0985 0.6145 0.039 Uiso 1 1 calc R U . . .
H17B H 0.1901 0.1717 0.6828 0.039 Uiso 1 1 calc R U . . .
H17C H 0.2023 0.0278 0.6883 0.039 Uiso 1 1 calc R U . . .
C16 C 0.33641(9) 0.12796(14) 0.78840(7) 0.0325(3) Uani 1 1 d . . . . .
H16A H 0.3125 0.1940 0.8024 0.049 Uiso 1 1 calc R U . . .
H16B H 0.3919 0.1429 0.8099 0.049 Uiso 1 1 calc R U . . .
H16C H 0.3278 0.0509 0.8074 0.049 Uiso 1 1 calc R U . . .
C15 C 0.30029(7) 0.12180(11) 0.70288(6) 0.0201(2) Uani 1 1 d . . . . .
H15 H 0.3223 0.0497 0.6897 0.024 Uiso 1 1 calc R U . . .
C20 C 0.36290(8) 0.42344(12) 0.47733(7) 0.0262(3) Uani 1 1 d . . . . .
H20A H 0.3904 0.4227 0.4478 0.039 Uiso 1 1 calc R U . . .
H20B H 0.3580 0.5072 0.4907 0.039 Uiso 1 1 calc R U . . .
H20C H 0.3115 0.3882 0.4479 0.039 Uiso 1 1 calc R U . . .
C19 C 0.48917(7) 0.40370(12) 0.59295(7) 0.0258(3) Uani 1 1 d . . . . .
H19A H 0.5157 0.4006 0.5626 0.039 Uiso 1 1 calc R U . . .
H19B H 0.5186 0.3575 0.6391 0.039 Uiso 1 1 calc R U . . .
H19C H 0.4848 0.4883 0.6053 0.039 Uiso 1 1 calc R U . . .
C22 C 0.20020(6) -0.23151(10) 0.36306(6) 0.0153(2) Uani 1 1 d . . . . .
C12 C 0.31304(7) 0.45387(11) 0.66306(7) 0.0239(3) Uani 1 1 d . . . . .
H12 H 0.2991 0.5291 0.6761 0.029 Uiso 1 1 calc R U . . .
C27 C 0.23275(7) -0.18505(11) 0.31283(6) 0.0184(2) Uani 1 1 d . . . . .
H27 H 0.2278 -0.0947 0.3100 0.022 Uiso 1 1 calc R U . . .
C26 C 0.13411(6) -0.20458(10) 0.43867(6) 0.0159(2) Uani 1 1 d . . . . .
C30 C 0.09199(7) -0.12792(11) 0.47059(6) 0.0179(2) Uani 1 1 d . . . . .
H30 H 0.1055 -0.0409 0.4691 0.022 Uiso 1 1 calc R U . . .
C29 C 0.31760(7) -0.21711(15) 0.34157(8) 0.0302(3) Uani 1 1 d . . . . .
H29A H 0.3242 -0.3052 0.3479 0.045 Uiso 1 1 calc R U . . .
H29B H 0.3488 -0.1771 0.3897 0.045 Uiso 1 1 calc R U . . .
H29C H 0.3342 -0.1896 0.3056 0.045 Uiso 1 1 calc R U . . .
C28 C 0.18786(8) -0.23607(14) 0.23320(7) 0.0284(3) Uani 1 1 d . . . . .
H28A H 0.1326 -0.2210 0.2140 0.043 Uiso 1 1 calc R U . . .
H28B H 0.1969 -0.3236 0.2340 0.043 Uiso 1 1 calc R U . . .
H28C H 0.2054 -0.1962 0.2008 0.043 Uiso 1 1 calc R U . . .
C31 C 0.00443(7) -0.14221(13) 0.42233(7) 0.0265(3) Uani 1 1 d . . . . .
H31A H -0.0106 -0.1168 0.3711 0.040 Uiso 1 1 calc R U . . .
H31B H -0.0221 -0.0916 0.4427 0.040 Uiso 1 1 calc R U . . .
H31C H -0.0099 -0.2273 0.4224 0.040 Uiso 1 1 calc R U . . .
N2 N 0.17609(5) -0.02309(8) 0.39590(5) 0.01220(17) Uani 1 1 d . . . . .
C35 C 0.03202(8) 0.13646(13) 0.34739(8) 0.0302(3) Uani 1 1 d . . . . .
H35A H 0.0475 0.2219 0.3543 0.045 Uiso 0.5 1 calc R U P . .
H35B H 0.0367 0.1039 0.3942 0.045 Uiso 0.5 1 calc R U P . .
H35C H -0.0216 0.1296 0.3081 0.045 Uiso 0.5 1 calc R U P . .
H35D H -0.0058 0.0817 0.3501 0.045 Uiso 0.5 1 calc R U P . .
H35E H 0.0050 0.1997 0.3102 0.045 Uiso 0.5 1 calc R U P . .
H35F H 0.0634 0.1740 0.3963 0.045 Uiso 0.5 1 calc R U P . .
C34 C 0.03481(7) -0.07111(12) 0.25369(7) 0.0257(3) Uani 1 1 d . . . . .
H34A H -0.0128 -0.0346 0.2151 0.038 Uiso 1 1 calc R U . . .
H34B H 0.0220 -0.1326 0.2809 0.038 Uiso 1 1 calc R U . . .
H34C H 0.0630 -0.1092 0.2303 0.038 Uiso 1 1 calc R U . . .
C33 C 0.12990(8) 0.15144(13) 0.26856(7) 0.0282(3) Uani 1 1 d . . . . .
H33A H 0.1654 0.1073 0.2560 0.042 Uiso 1 1 calc R U . . .
H33B H 0.1566 0.2212 0.3002 0.042 Uiso 1 1 calc R U . . .
H33C H 0.0856 0.1799 0.2226 0.042 Uiso 1 1 calc R U . . .
C32 C 0.11318(7) -0.16018(12) 0.55136(7) 0.0231(2) Uani 1 1 d . . . . .
H32A H 0.0823 -0.1110 0.5675 0.035 Uiso 1 1 calc R U . . .
H32B H 0.1681 -0.1439 0.5838 0.035 Uiso 1 1 calc R U . . .
H32C H 0.1027 -0.2463 0.5544 0.035 Uiso 1 1 calc R U . . .
N1 N 0.37207(5) 0.11845(8) 0.59898(5) 0.01318(17) Uani 1 1 d . . . . .
Cl1 Cl 0.20963(2) 0.22588(2) 0.45850(2) 0.01886(6) Uani 1 1 d . . . . .
Cl2 Cl 0.32927(2) 0.08990(3) 0.41352(2) 0.01888(6) Uani 1 1 d . . . . .
CT1 C 0.03554(13) 0.4543(2) 0.51436(13) 0.0194(5) Uani 0.5 1 d D U P A -1
CT2 C -0.0219(5) 0.4475(9) 0.4404(5) 0.0226(15) Uani 0.5 1 d D U P A -1
HT2 H -0.0151 0.3957 0.4067 0.027 Uiso 0.5 1 calc R U P A -1
CT3 C -0.08946(15) 0.5156(3) 0.41510(14) 0.0273(5) Uani 0.5 1 d D U P A -1
HT3 H -0.1282 0.5104 0.3644 0.033 Uiso 0.5 1 calc R U P A -1
CT4 C -0.0995(6) 0.5906(7) 0.4641(5) 0.0298(15) Uani 0.5 1 d D U P A -1
HT4 H -0.1452 0.6376 0.4470 0.036 Uiso 0.5 1 calc R U P A -1
CT5 C -0.04373(16) 0.5976(2) 0.53756(15) 0.0260(5) Uani 0.5 1 d D U P A -1
HT5 H -0.0510 0.6489 0.5712 0.031 Uiso 0.5 1 calc R U P A -1
CT6 C 0.0235(5) 0.5291(9) 0.5625(5) 0.0228(14) Uani 0.5 1 d D U P A -1
HT6 H 0.0617 0.5340 0.6134 0.027 Uiso 0.5 1 calc R U P A -1
CT7 C 0.1084(6) 0.3829(8) 0.5412(4) 0.0276(14) Uani 0.5 1 d D U P A -1
HT7A H 0.0974 0.3057 0.5141 0.041 Uiso 0.5 1 calc R U P A -1
HT7B H 0.1299 0.3670 0.5948 0.041 Uiso 0.5 1 calc R U P A -1
HT7C H 0.1458 0.4291 0.5322 0.041 Uiso 0.5 1 calc R U P A -1

loop_
_atom_site_aniso_label
_atom_site_aniso_U_11
_atom_site_aniso_U_22
_atom_site_aniso_U_33
_atom_site_aniso_U_23
_atom_site_aniso_U_13
_atom_site_aniso_U_12
C1 0.0130(5) 0.0111(5) 0.0128(4) -0.0004(4) 0.0049(4) -0.0002(4)
Si1 0.01182(13) 0.01029(13) 0.01152(13) -0.00009(10) 0.00493(10) -0.00035(10)
C2 0.0155(5) 0.0119(5) 0.0157(5) 0.0008(4) 0.0038(4) 0.0026(4)
Si2 0.01354(14) 0.01798(15) 0.01536(14) 0.00421(11) 0.00417(11) 0.00114(11)
C4 0.0122(5) 0.0169(5) 0.0156(5) -0.0018(4) 0.0019(4) 0.0014(4)
C3 0.0166(5) 0.0159(5) 0.0168(5) 0.0004(4) 0.0025(4) 0.0028(4)
C5 0.0211(6) 0.0162(5) 0.0220(6) -0.0037(4) 0.0064(5) 0.0042(4)
C6 0.0227(6) 0.0146(5) 0.0238(6) 0.0046(4) 0.0062(5) 0.0006(4)
C23 0.0235(6) 0.0156(5) 0.0250(6) -0.0034(4) 0.0120(5) 0.0006(4)
C7 0.0150(5) 0.0232(6) 0.0321(6) -0.0028(5) 0.0103(5) 0.0005(4)
C24 0.0333(7) 0.0129(5) 0.0323(7) 0.0016(5) 0.0167(6) -0.0010(5)
C8 0.0187(6) 0.0227(6) 0.0190(5) -0.0038(5) -0.0013(4) 0.0006(5)
C25 0.0290(6) 0.0162(5) 0.0269(6) 0.0026(4) 0.0165(5) -0.0038(5)
C9 0.0138(5) 0.0123(5) 0.0121(4) -0.0019(4) 0.0033(4) -0.0001(4)
C10 0.0178(5) 0.0154(5) 0.0138(5) -0.0016(4) 0.0065(4) -0.0013(4)
C21 0.0117(5) 0.0119(5) 0.0129(4) 0.0000(4) 0.0035(4) -0.0010(4)
C11 0.0227(6) 0.0195(6) 0.0234(6) -0.0056(4) 0.0131(5) -0.0019(4)
C14 0.0156(5) 0.0142(5) 0.0146(5) -0.0020(4) 0.0050(4) -0.0024(4)
C13 0.0233(6) 0.0122(5) 0.0253(6) -0.0024(4) 0.0105(5) -0.0034(4)
C18 0.0206(5) 0.0164(5) 0.0188(5) -0.0019(4) 0.0099(4) -0.0050(4)
C17 0.0343(7) 0.0216(6) 0.0327(7) -0.0030(5) 0.0240(6) -0.0061(5)
C16 0.0501(9) 0.0315(7) 0.0185(6) 0.0021(5) 0.0184(6) 0.0034(6)
C15 0.0297(6) 0.0168(5) 0.0169(5) 0.0003(4) 0.0138(5) 0.0003(5)
C20 0.0313(7) 0.0248(6) 0.0210(6) 0.0031(5) 0.0112(5) -0.0068(5)
C19 0.0235(6) 0.0257(6) 0.0286(6) -0.0028(5) 0.0127(5) -0.0086(5)
C22 0.0136(5) 0.0159(5) 0.0152(5) -0.0022(4) 0.0058(4) -0.0010(4)
C12 0.0258(6) 0.0151(5) 0.0329(7) -0.0072(5) 0.0155(5) -0.0012(5)
C27 0.0203(5) 0.0187(5) 0.0197(5) -0.0055(4) 0.0122(4) -0.0040(4)
C26 0.0167(5) 0.0148(5) 0.0166(5) 0.0001(4) 0.0081(4) -0.0012(4)
C30 0.0202(5) 0.0176(5) 0.0201(5) 0.0011(4) 0.0129(4) -0.0012(4)
C29 0.0193(6) 0.0475(9) 0.0269(6) -0.0080(6) 0.0133(5) -0.0026(6)
C28 0.0272(6) 0.0393(8) 0.0197(6) -0.0073(5) 0.0118(5) -0.0066(6)
C31 0.0200(6) 0.0355(7) 0.0254(6) 0.0007(5) 0.0119(5) 0.0004(5)
N2 0.0116(4) 0.0114(4) 0.0122(4) 0.0005(3) 0.0045(3) -0.0007(3)
C35 0.0208(6) 0.0310(7) 0.0357(7) 0.0047(6) 0.0107(5) 0.0103(5)
C34 0.0203(6) 0.0297(7) 0.0176(5) 0.0004(5) 0.0014(5) -0.0025(5)
C33 0.0280(6) 0.0299(7) 0.0229(6) 0.0118(5) 0.0089(5) -0.0006(5)
C32 0.0256(6) 0.0267(6) 0.0201(5) 0.0003(5) 0.0134(5) -0.0014(5)
N1 0.0119(4) 0.0108(4) 0.0137(4) -0.0022(3) 0.0035(3) 0.0000(3)
Cl1 0.02084(13) 0.01187(12) 0.01921(13) -0.00046(9) 0.00566(10) 0.00290(9)
Cl2 0.01805(13) 0.02250(14) 0.01857(13) -0.00221(10) 0.01069(10) -0.00559(10)
CT1 0.0193(11) 0.0193(11) 0.0218(11) 0.0028(9) 0.0115(9) -0.0033(9)
CT2 0.032(2) 0.022(3) 0.0187(19) -0.0034(17) 0.0164(17) -0.0053(17)
CT3 0.0286(13) 0.0305(14) 0.0189(11) 0.0044(10) 0.0081(10) -0.0029(11)
CT4 0.030(3) 0.020(3) 0.040(2) 0.0122(18) 0.017(2) 0.005(2)
CT5 0.0342(14) 0.0174(11) 0.0320(13) -0.0064(10) 0.0201(11) -0.0046(10)
CT6 0.025(2) 0.022(3) 0.0183(19) -0.0031(17) 0.0080(16) -0.0077(16)
CT7 0.020(2) 0.032(4) 0.034(2) 0.006(2) 0.0152(16) 0.006(2)

loop_
_atom_type_symbol
_atom_type_description
_atom_type_scat_dispersion_real
_atom_type_scat_dispersion_imag
_atom_type_scat_source
C C 0.0033 0.0016 'International Tables Vol C Tables 4.2.6.8 and 6.1.1.4'
H H 0.0000 0.0000 'International Tables Vol C Tables 4.2.6.8 and 6.1.1.4'
N N 0.0061 0.0033 'International Tables Vol C Tables 4.2.6.8 and 6.1.1.4'
Si Si 0.0817 0.0704 'International Tables Vol C Tables 4.2.6.8 and 6.1.1.4'
Cl Cl 0.1484 0.1585 'International Tables Vol C Tables 4.2.6.8 and 6.1.1.4'

loop_
_geom_angle_atom_site_label_1
_geom_angle_atom_site_label_2
_geom_angle_atom_site_label_3
_geom_angle
N1 C1 C2 106.31(8)
N1 C1 Si1 108.21(7)
C2 C1 Si1 122.25(7)
N1 C1 H1 109.9(8)
C2 C1 H1 108.2(8)
Si1 C1 H1 101.6(8)
N2 Si1 C1 123.94(5)
N2 Si1 Cl1 102.73(4)
C1 Si1 Cl1 102.91(4)
N2 Si1 Cl2 110.67(4)
C1 Si1 Cl2 109.85(4)
Cl1 Si1 Cl2 104.368(19)
C6 C2 C5 107.24(10)
C6 C2 C3 109.28(9)
C5 C2 C3 111.14(9)
C6 C2 C1 112.19(9)
C5 C2 C1 114.42(9)
C3 C2 C1 102.51(9)
N2 Si2 C34 108.39(5)
N2 Si2 C33 110.36(5)
C34 Si2 C33 107.91(6)
N2 Si2 C35 114.39(6)
C34 Si2 C35 106.72(7)
C33 Si2 C35 108.82(7)
N1 C4 C3 102.98(9)
N1 C4 C8 112.32(9)
C3 C4 C8 110.29(10)
N1 C4 C7 111.54(9)
C3 C4 C7 111.74(10)
C8 C4 C7 107.98(10)
C4 C3 C2 107.72(9)
C4 C3 H3A 110.2
C2 C3 H3A 110.2
C4 C3 H3B 110.2
C2 C3 H3B 110.2
H3A C3 H3B 108.5
C2 C5 H5A 109.5
C2 C5 H5B 109.5
H5A C5 H5B 109.5
C2 C5 H5C 109.5
H5A C5 H5C 109.5
H5B C5 H5C 109.5
C2 C6 H6A 109.5
C2 C6 H6B 109.5
H6A C6 H6B 109.5
C2 C6 H6C 109.5
H6A C6 H6C 109.5
H6B C6 H6C 109.5
C24 C23 C22 121.63(11)
C24 C23 H23 119.2
C22 C23 H23 119.2
C4 C7 H7A 109.5
C4 C7 H7B 109.5
H7A C7 H7B 109.5
C4 C7 H7C 109.5
H7A C7 H7C 109.5
H7B C7 H7C 109.5
C23 C24 C25 119.58(11)
C23 C24 H24 120.2
C25 C24 H24 120.2
C4 C8 H8A 109.5
C4 C8 H8B 109.5
H8A C8 H8B 109.5
C4 C8 H8C 109.5
H8A C8 H8C 109.5
H8B C8 H8C 109.5
C24 C25 C26 121.43(11)
C24 C25 H25 119.3
C26 C25 H25 119.3
C14 C9 C10 118.83(10)
C14 C9 N1 118.63(10)
C10 C9 N1 122.52(10)
C11 C10 C9 119.20(10)
C11 C10 C15 116.82(10)
C9 C10 C15 123.98(10)
C26 C21 C22 120.27(10)
C26 C21 N2 118.90(9)
C22 C21 N2 120.75(9)
C12 C11 C10 121.72(11)
C12 C11 H11 119.1
C10 C11 H11 119.1
C13 C14 C9 119.50(10)
C13 C14 C18 117.36(10)
C9 C14 C18 123.14(10)
C12 C13 C14 121.55(11)
C12 C13 H13 119.2
C14 C13 H13 119.2
C14 C18 C19 110.77(10)
C14 C18 C20 112.89(10)
C19 C18 C20 108.46(10)
C14 C18 H18 108.2
C19 C18 H18 108.2
C20 C18 H18 108.2
C15 C17 H17A 109.5
C15 C17 H17B 109.5
H17A C17 H17B 109.5
C15 C17 H17C 109.5
H17A C17 H17C 109.5
H17B C17 H17C 109.5
C15 C16 H16A 109.5
C15 C16 H16B 109.5
H16A C16 H16B 109.5
C15 C16 H16C 109.5
H16A C16 H16C 109.5
H16B C16 H16C 109.5
C10 C15 C16 112.52(10)
C10 C15 C17 110.46(10)
C16 C15 C17 109.38(11)
C10 C15 H15 108.1
C16 C15 H15 108.1
C17 C15 H15 108.1
C18 C20 H20A 109.5
C18 C20 H20B 109.5
H20A C20 H20B 109.5
C18 C20 H20C 109.5
H20A C20 H20C 109.5
H20B C20 H20C 109.5
C18 C19 H19A 109.5
C18 C19 H19B 109.5
H19A C19 H19B 109.5
C18 C19 H19C 109.5
H19A C19 H19C 109.5
H19B C19 H19C 109.5
C23 C22 C21 118.38(10)
C23 C22 C27 117.96(10)
C21 C22 C27 123.63(10)
C11 C12 C13 119.15(11)
C11 C12 H12 120.4
C13 C12 H12 120.4
C29 C27 C22 113.30(10)
C29 C27 C28 107.33(10)
C22 C27 C28 111.53(10)
C29 C27 H27 108.2
C22 C27 H27 108.2
C28 C27 H27 108.2
C25 C26 C21 118.50(10)
C25 C26 C30 118.10(10)
C21 C26 C30 123.27(10)
C26 C30 C32 113.56(10)
C26 C30 C31 110.05(10)
C32 C30 C31 108.36(10)
C26 C30 H30 108.2
C32 C30 H30 108.2
C31 C30 H30 108.2
C27 C29 H29A 109.5
C27 C29 H29B 109.5
H29A C29 H29B 109.5
C27 C29 H29C 109.5
H29A C29 H29C 109.5
H29B C29 H29C 109.5
C27 C28 H28A 109.5
C27 C28 H28B 109.5
H28A C28 H28B 109.5
C27 C28 H28C 109.5
H28A C28 H28C 109.5
H28B C28 H28C 109.5
C30 C31 H31A 109.5
C30 C31 H31B 109.5
H31A C31 H31B 109.5
C30 C31 H31C 109.5
H31A C31 H31C 109.5
H31B C31 H31C 109.5
C21 N2 Si1 122.20(7)
C21 N2 Si2 115.80(7)
Si1 N2 Si2 121.94(6)
Si2 C35 H35A 109.5
Si2 C35 H35B 109.5
H35A C35 H35B 109.5
Si2 C35 H35C 109.5
H35A C35 H35C 109.5
H35B C35 H35C 109.5
Si2 C35 H35D 109.5
H35A C35 H35D 141.1
H35B C35 H35D 56.3
H35C C35 H35D 56.3
Si2 C35 H35E 109.5
H35A C35 H35E 56.3
H35B C35 H35E 141.1
H35C C35 H35E 56.3
H35D C35 H35E 109.5
Si2 C35 H35F 109.5
H35A C35 H35F 56.3
H35B C35 H35F 56.3
H35C C35 H35F 141.1
H35D C35 H35F 109.5
H35E C35 H35F 109.5
Si2 C34 H34A 109.5
Si2 C34 H34B 109.5
H34A C34 H34B 109.5
Si2 C34 H34C 109.5
H34A C34 H34C 109.5
H34B C34 H34C 109.5
Si2 C33 H33A 109.5
Si2 C33 H33B 109.5
H33A C33 H33B 109.5
Si2 C33 H33C 109.5
H33A C33 H33C 109.5
H33B C33 H33C 109.5
C30 C32 H32A 109.5
C30 C32 H32B 109.5
H32A C32 H32B 109.5
C30 C32 H32C 109.5
H32A C32 H32C 109.5
H32B C32 H32C 109.5
C9 N1 C1 121.40(9)
C9 N1 C4 118.99(8)
C1 N1 C4 110.67(8)
CT6 CT1 CT2 118.2(5)
CT6 CT1 CT7 120.8(5)
CT2 CT1 CT7 121.0(5)
CT1 CT2 CT3 121.0(6)
CT1 CT2 HT2 119.5
CT3 CT2 HT2 119.5
CT4 CT3 CT2 119.5(5)
CT4 CT3 HT3 120.2
CT2 CT3 HT3 120.2
CT5 CT4 CT3 120.3(6)
CT5 CT4 HT4 119.8
CT3 CT4 HT4 119.8
CT4 CT5 CT6 119.8(5)
CT4 CT5 HT5 120.1
CT6 CT5 HT5 120.1
CT1 CT6 CT5 121.1(6)
CT1 CT6 HT6 119.4
CT5 CT6 HT6 119.4
CT1 CT7 HT7A 109.5
CT1 CT7 HT7B 109.5
HT7A CT7 HT7B 109.5
CT1 CT7 HT7C 109.5
HT7A CT7 HT7C 109.5
HT7B CT7 HT7C 109.5

loop_
_geom_bond_atom_site_label_1
_geom_bond_atom_site_label_2
_geom_bond_distance
C1 N1 1.4958(13)
C1 C2 1.5783(15)
C1 Si1 1.9202(12)
C1 H1 0.990(14)
Si1 N2 1.7203(10)
Si1 Cl1 2.0660(5)
Si1 Cl2 2.0690(5)
C2 C6 1.5330(16)
C2 C5 1.5337(16)
C2 C3 1.5398(16)
Si2 N2 1.7890(10)
Si2 C34 1.8612(13)
Si2 C33 1.8656(13)
Si2 C35 1.8707(14)
C4 N1 1.5065(14)
C4 C3 1.5234(16)
C4 C8 1.5358(16)
C4 C7 1.5396(17)
C3 H3A 0.9900
C3 H3B 0.9900
C5 H5A 0.9800
C5 H5B 0.9800
C5 H5C 0.9800
C6 H6A 0.9800
C6 H6B 0.9800
C6 H6C 0.9800
C23 C24 1.3830(18)
C23 C22 1.3956(16)
C23 H23 0.9500
C7 H7A 0.9800
C7 H7B 0.9800
C7 H7C 0.9800
C24 C25 1.3848(18)
C24 H24 0.9500
C8 H8A 0.9800
C8 H8B 0.9800
C8 H8C 0.9800
C25 C26 1.3981(16)
C25 H25 0.9500
C9 C14 1.4195(15)
C9 C10 1.4207(15)
C9 N1 1.4427(13)
C10 C11 1.3992(16)
C10 C15 1.5216(16)
C21 C26 1.4152(15)
C21 C22 1.4180(15)
C21 N2 1.4577(14)
C11 C12 1.3798(18)
C11 H11 0.9500
C14 C13 1.3931(16)
C14 C18 1.5234(16)
C13 C12 1.3873(18)
C13 H13 0.9500
C18 C19 1.5370(17)
C18 C20 1.5374(17)
C18 H18 1.0000
C17 C15 1.5402(18)
C17 H17A 0.9800
C17 H17B 0.9800
C17 H17C 0.9800
C16 C15 1.5373(17)
C16 H16A 0.9800
C16 H16B 0.9800
C16 H16C 0.9800
C15 H15 1.0000
C20 H20A 0.9800
C20 H20B 0.9800
C20 H20C 0.9800
C19 H19A 0.9800
C19 H19B 0.9800
C19 H19C 0.9800
C22 C27 1.5280(15)
C12 H12 0.9500
C27 C29 1.5275(17)
C27 C28 1.5377(17)
C27 H27 1.0000
C26 C30 1.5272(16)
C30 C32 1.5324(16)
C30 C31 1.5358(17)
C30 H30 1.0000
C29 H29A 0.9800
C29 H29B 0.9800
C29 H29C 0.9800
C28 H28A 0.9800
C28 H28B 0.9800
C28 H28C 0.9800
C31 H31A 0.9800
C31 H31B 0.9800
C31 H31C 0.9800
C35 H35A 0.9800
C35 H35B 0.9800
C35 H35C 0.9800
C35 H35D 0.9800
C35 H35E 0.9800
C35 H35F 0.9800
C34 H34A 0.9800
C34 H34B 0.9800
C34 H34C 0.9800
C33 H33A 0.9800
C33 H33B 0.9800
C33 H33C 0.9800
C32 H32A 0.9800
C32 H32B 0.9800
C32 H32C 0.9800
CT1 CT6 1.383(9)
CT1 CT2 1.391(9)
CT1 CT7 1.495(8)
CT2 CT3 1.396(8)
CT2 HT2 0.9500
CT3 CT4 1.379(8)
CT3 HT3 0.9500
CT4 CT5 1.375(9)
CT4 HT4 0.9500
CT5 CT6 1.394(8)
CT5 HT5 0.9500
CT6 HT6 0.9500
CT7 HT7A 0.9800
CT7 HT7B 0.9800
CT7 HT7C 0.9800

loop_
_geom_torsion_atom_site_label_1
_geom_torsion_atom_site_label_2
_geom_torsion_atom_site_label_3
_geom_torsion_atom_site_label_4
_geom_torsion
N1 C1 C2 C6 133.66(9)
Si1 C1 C2 C6 -101.61(10)
N1 C1 C2 C5 -103.88(10)
Si1 C1 C2 C5 20.85(13)
N1 C1 C2 C3 16.55(11)
Si1 C1 C2 C3 141.28(8)
N1 C4 C3 C2 31.24(11)
C8 C4 C3 C2 151.29(10)
C7 C4 C3 C2 -88.59(11)
C6 C2 C3 C4 -148.93(10)
C5 C2 C3 C4 92.91(11)
C1 C2 C3 C4 -29.76(11)
C22 C23 C24 C25 1.6(2)
C23 C24 C25 C26 -2.4(2)
C14 C9 C10 C11 2.37(16)
N1 C9 C10 C11 -179.43(10)
C14 C9 C10 C15 -177.39(10)
N1 C9 C10 C15 0.82(16)
C9 C10 C11 C12 -0.66(18)
C15 C10 C11 C12 179.11(11)
C10 C9 C14 C13 -2.48(16)
N1 C9 C14 C13 179.25(10)
C10 C9 C14 C18 176.68(10)
N1 C9 C14 C18 -1.60(15)
C9 C14 C13 C12 0.88(17)
C18 C14 C13 C12 -178.32(11)
C13 C14 C18 C19 67.58(14)
C9 C14 C18 C19 -111.60(12)
C13 C14 C18 C20 -54.28(14)
C9 C14 C18 C20 126.55(11)
C11 C10 C15 C16 -53.96(15)
C9 C10 C15 C16 125.80(12)
C11 C10 C15 C17 68.59(13)
C9 C10 C15 C17 -111.65(12)
C24 C23 C22 C21 2.10(18)
C24 C23 C22 C27 -175.88(11)
C26 C21 C22 C23 -5.14(16)
N2 C21 C22 C23 177.99(10)
C26 C21 C22 C27 172.72(10)
N2 C21 C22 C27 -4.15(16)
C10 C11 C12 C13 -0.96(19)
C14 C13 C12 C11 0.85(19)
C23 C22 C27 C29 -64.39(14)
C21 C22 C27 C29 117.75(12)
C23 C22 C27 C28 56.84(14)
C21 C22 C27 C28 -121.02(12)
C24 C25 C26 C21 -0.61(18)
C24 C25 C26 C30 175.34(11)
C22 C21 C26 C25 4.41(16)
N2 C21 C26 C25 -178.66(10)
C22 C21 C26 C30 -171.32(10)
N2 C21 C26 C30 5.61(15)
C25 C26 C30 C32 51.99(14)
C21 C26 C30 C32 -132.26(11)
C25 C26 C30 C31 -69.67(14)
C21 C26 C30 C31 106.07(12)
C26 C21 N2 Si1 95.33(11)
C22 C21 N2 Si1 -87.76(11)
C26 C21 N2 Si2 -87.36(10)
C22 C21 N2 Si2 89.55(11)
C1 Si1 N2 C21 -37.56(10)
Cl1 Si1 N2 C21 -152.91(8)
Cl2 Si1 N2 C21 96.17(8)
C1 Si1 N2 Si2 145.30(6)
Cl1 Si1 N2 Si2 29.95(6)
Cl2 Si1 N2 Si2 -80.97(6)
C34 Si2 N2 C21 -11.36(9)
C33 Si2 N2 C21 -129.33(8)
C35 Si2 N2 C21 107.57(9)
C34 Si2 N2 Si1 165.96(6)
C33 Si2 N2 Si1 47.98(8)
C35 Si2 N2 Si1 -75.12(8)
C14 C9 N1 C1 -126.70(11)
C10 C9 N1 C1 55.09(14)
C14 C9 N1 C4 89.11(12)
C10 C9 N1 C4 -89.10(13)
C2 C1 N1 C9 -144.58(9)
Si1 C1 N1 C9 82.45(10)
C2 C1 N1 C4 2.26(11)
Si1 C1 N1 C4 -130.71(8)
C3 C4 N1 C9 127.39(10)
C8 C4 N1 C9 8.75(14)
C7 C4 N1 C9 -112.64(11)
C3 C4 N1 C1 -20.35(11)
C8 C4 N1 C1 -138.99(10)
C7 C4 N1 C1 99.62(10)
CT6 CT1 CT2 CT3 1.0(14)
CT7 CT1 CT2 CT3 -179.0(7)
CT1 CT2 CT3 CT4 -0.2(11)
CT2 CT3 CT4 CT5 -0.5(12)
CT3 CT4 CT5 CT6 0.4(12)
CT2 CT1 CT6 CT5 -1.1(14)
CT7 CT1 CT6 CT5 178.9(7)
CT4 CT5 CT6 CT1 0.4(12)
